data_7039584
loop_
_publ_author_name
'Guchhait, Tapas'
'Mani, Ganesan'
'Schulzke, Carola'

_publ_section_title
;
 Synthesis and structural characterization of anion complexes with
 azacalix[2]dipyrrolylmethane: effect of anion charge on the conformation
 of the macrocycle.
;
_journal_issue 29
_journal_name_full 'Dalton transactions (Cambridge, England : 2003)'
_journal_page_first 11781
_journal_page_last 11790
_journal_paper_doi 10.1039/c6dt01396a
_journal_volume 45
_journal_year 2016
_chemical_formula_sum 'C47 H62 N6 O5'
_chemical_formula_weight 791.02
_chemical_name_systematic
;
 ?
;
_space_group_crystal_system triclinic
_space_group_IT_number 2
_space_group_name_Hall '-P 1'
_space_group_name_H-M_alt 'P -1'
_symmetry_space_group_name_Hall '-P 1'
_symmetry_space_group_name_H-M 'P -1'
_atom_sites_solution_hydrogens mixed
_audit_creation_method SHELXL-2013
_audit_update_record
;
2016-06-13 deposited with the CCDC.
2016-06-16 downloaded from the CCDC.
;
_cell_angle_alpha 72.028(3)
_cell_angle_beta 87.892(3)
_cell_angle_gamma 70.142(3)
_cell_formula_units_Z 2
_cell_length_a 12.8015(8)
_cell_length_b 13.1729(8)
_cell_length_c 14.8039(8)
_cell_measurement_temperature 298(2)
_cell_volume 2227.0(2)
_computing_data_collection APEX2
_computing_molecular_graphics Diamond3.2
_computing_publication_material 'CIFTAB (Sheldrick, 2013)'
_computing_structure_refinement 'SHELXL-2013 (Sheldrick, 2013)'
_computing_structure_solution 'SIR-92 (Altomare et al., 1994)'
_diffrn_ambient_temperature 298(2)
_diffrn_measured_fraction_theta_full 0.569
_diffrn_measured_fraction_theta_max 0.986
_diffrn_measurement_device_type 'Brucker CCD APEX 2'
_diffrn_measurement_method hemisphere
_diffrn_radiation_type MoK\a
_diffrn_radiation_wavelength 0.71073
_diffrn_reflns_av_R_equivalents 0.0327
_diffrn_reflns_av_unetI/netI 0.0343
_diffrn_reflns_Laue_measured_fraction_full 0.569
_diffrn_reflns_Laue_measured_fraction_max 0.986
_diffrn_reflns_limit_h_max 12
_diffrn_reflns_limit_h_min -12
_diffrn_reflns_limit_k_max 13
_diffrn_reflns_limit_k_min -12
_diffrn_reflns_limit_l_max 14
_diffrn_reflns_limit_l_min -14
_diffrn_reflns_number 15300
_diffrn_reflns_point_group_measured_fraction_full 0.569
_diffrn_reflns_point_group_measured_fraction_max 0.986
_diffrn_reflns_theta_full 25.000
_diffrn_reflns_theta_max 20.608
_diffrn_reflns_theta_min 1.450
_diffrn_source 'fine-focus sealed tube'
_exptl_absorpt_coefficient_mu 0.077
_exptl_absorpt_correction_type multi-scan
_exptl_absorpt_process_details sadabs
_exptl_crystal_colour Colorless
_exptl_crystal_density_diffrn 1.180
_exptl_crystal_description Prism
_exptl_crystal_F_000 852
_exptl_crystal_size_max 0.320
_exptl_crystal_size_mid 0.300
_exptl_crystal_size_min 0.100
_refine_diff_density_max 0.455
_refine_diff_density_min -0.216
_refine_diff_density_rms 0.032
_refine_ls_extinction_method none
_refine_ls_goodness_of_fit_ref 1.039
_refine_ls_hydrogen_treatment mixed
_refine_ls_matrix_type full
_refine_ls_number_parameters 592
_refine_ls_number_reflns 4471
_refine_ls_number_restraints 94
_refine_ls_restrained_S_all 1.032
_refine_ls_R_factor_all 0.0665
_refine_ls_R_factor_gt 0.0472
_refine_ls_shift/su_max 0.000
_refine_ls_shift/su_mean 0.000
_refine_ls_structure_factor_coef Fsqd
_refine_ls_weighting_details 'w=1/[\s^2^(Fo^2^)+(0.0528P)^2^+1.5706P] where P=(Fo^2^+2Fc^2^)/3'
_refine_ls_weighting_scheme calc
_refine_ls_wR_factor_gt 0.1155
_refine_ls_wR_factor_ref 0.1310
_reflns_Friedel_coverage 0.000
_reflns_number_gt 3458
_reflns_number_total 4471
_reflns_threshold_expression 'I > 2\s(I)'
_cod_data_source_file c6dt01396a2.cif
_cod_data_source_block 2d
_cod_depositor_comments 'Adding full bibliography for 7039581--7039589.cif.'
_cod_database_code 7039584
_shelx_space_group_comment
;
The symmetry employed for this shelxl refinement is uniquely defined
by the following loop, which should always be used as a source of
symmetry information in preference to the above space-group names.
They are only intended as comments.
;
_shelx_estimated_absorpt_t_min 0.976
_shelx_estimated_absorpt_t_max 0.992
_shelxl_version_number 2013-3

loop_
_space_group_symop_operation_xyz
'x, y, z'
'-x, -y, -z'

loop_
_atom_site_label
_atom_site_type_symbol
_atom_site_fract_x
_atom_site_fract_y
_atom_site_fract_z
_atom_site_U_iso_or_equiv
_atom_site_adp_type
_atom_site_occupancy
_atom_site_site_symmetry_order
_atom_site_calc_flag
_atom_site_refinement_flags_posn
_atom_site_refinement_flags_adp
_atom_site_refinement_flags_occupancy
_atom_site_disorder_assembly
_atom_site_disorder_group
C1 C 0.2022(4) 0.6613(3) 0.4935(3) 0.1046(16) Uani 1 1 d . . . . .
H1A H 0.1682 0.6423 0.5523 0.157 Uiso 1 1 calc R U . . .
H1B H 0.2016 0.6106 0.4590 0.157 Uiso 1 1 calc R U . . .
H1C H 0.1613 0.7382 0.4560 0.157 Uiso 1 1 calc R U . . .
C2 C 0.3208(3) 0.6501(3) 0.5143(3) 0.0676(10) Uani 1 1 d . . . . .
H2A H 0.3569 0.6597 0.4550 0.081 Uiso 1 1 calc R U . . .
H2B H 0.3596 0.5735 0.5557 0.081 Uiso 1 1 calc R U . . .
C3 C 0.3378(4) 0.6059(4) 0.7340(3) 0.0967(14) Uani 1 1 d . . . . .
H3A H 0.3342 0.5470 0.7103 0.145 Uiso 1 1 calc R U . . .
H3B H 0.2983 0.6038 0.7906 0.145 Uiso 1 1 calc R U . . .
H3C H 0.4142 0.5944 0.7487 0.145 Uiso 1 1 calc R U . . .
C4 C 0.2852(3) 0.7206(3) 0.6591(2) 0.0650(10) Uani 1 1 d . . . . .
H4A H 0.2917 0.7787 0.6834 0.078 Uiso 1 1 calc R U . . .
H4B H 0.2064 0.7341 0.6498 0.078 Uiso 1 1 calc R U . . .
C5 C 0.3346(2) 0.7350(2) 0.5613(2) 0.0464(8) Uani 1 1 d . . . . .
C6 C 0.2740(3) 0.8551(3) 0.4974(2) 0.0422(8) Uani 1 1 d . . . . .
C7 C 0.1721(3) 0.9323(3) 0.5010(2) 0.0501(9) Uani 1 1 d . . . . .
H7 H 0.1234 0.9227 0.5484 0.060 Uiso 1 1 calc R U . . .
C8 C 0.1539(3) 1.0290(3) 0.4205(2) 0.0512(9) Uani 1 1 d . . . . .
H8 H 0.0911 1.0946 0.4056 0.061 Uiso 1 1 calc R U . . .
C9 C 0.2438(3) 1.0098(3) 0.3685(2) 0.0441(8) Uani 1 1 d . . . . .
C10 C 0.2680(3) 1.0843(3) 0.2794(2) 0.0504(9) Uani 1 1 d . . . . .
H10A H 0.1993 1.1453 0.2499 0.060 Uiso 1 1 calc R U . . .
H10B H 0.2949 1.0406 0.2359 0.060 Uiso 1 1 calc R U . . .
C11 C 0.3626(3) 1.2197(3) 0.2026(2) 0.0615(10) Uani 1 1 d . . . . .
H11A H 0.2943 1.2836 0.1858 0.092 Uiso 1 1 calc R U . . .
H11B H 0.3768 1.1849 0.1531 0.092 Uiso 1 1 calc R U . . .
H11C H 0.4228 1.2449 0.2104 0.092 Uiso 1 1 calc R U . . .
C12 C 0.3267(2) 1.1835(3) 0.3745(2) 0.0483(8) Uani 1 1 d . . . . .
H12A H 0.2487 1.2310 0.3659 0.058 Uiso 1 1 calc R U . . .
H12B H 0.3368 1.1209 0.4330 0.058 Uiso 1 1 calc R U . . .
C13 C 1.1915(3) 0.6957(3) 0.1383(2) 0.0571(9) Uani 1 1 d . . . . .
C14 C 1.1469(4) 0.6195(3) 0.1918(3) 0.0803(12) Uani 1 1 d . . . . .
H14 H 1.1811 0.5408 0.2114 0.096 Uiso 1 1 calc R U . . .
C15 C 1.0398(3) 0.6793(3) 0.2127(3) 0.0735(11) Uani 1 1 d . . . . .
H15 H 0.9914 0.6472 0.2490 0.088 Uiso 1 1 calc R U . . .
C16 C 1.0196(3) 0.7920(3) 0.1707(2) 0.0500(8) Uani 1 1 d . . . . .
C17 C 0.9208(3) 0.8909(3) 0.1707(2) 0.0526(9) Uani 1 1 d . . . . .
H17A H 0.8657 0.8641 0.2074 0.063 Uiso 1 1 calc R U . . .
H17B H 0.8885 0.9314 0.1058 0.063 Uiso 1 1 calc R U . . .
C18 C 1.0180(3) 0.9128(3) 0.3017(2) 0.0642(10) Uani 1 1 d . . . . .
H18A H 0.9800 0.8729 0.3488 0.096 Uiso 1 1 calc R U . . .
H18B H 1.0340 0.9677 0.3236 0.096 Uiso 1 1 calc R U . . .
H18C H 1.0864 0.8596 0.2912 0.096 Uiso 1 1 calc R U . . .
C19 C 0.8430(3) 1.0619(3) 0.2253(2) 0.0580(9) Uani 1 1 d . . . . .
H19A H 0.8068 1.0270 0.2786 0.070 Uiso 1 1 calc R U . . .
H19B H 0.8647 1.1180 0.2420 0.070 Uiso 1 1 calc R U . . .
C20 C 0.7619(3) 1.1205(3) 0.1412(2) 0.0574(9) Uani 1 1 d . . . . .
C21 C 0.6605(3) 1.1166(3) 0.1252(3) 0.0771(11) Uani 1 1 d . . . . .
H21 H 0.6243 1.0744 0.1681 0.093 Uiso 1 1 calc R U . . .
C22 C 0.6194(3) 1.1878(3) 0.0319(3) 0.0800(12) Uani 1 1 d . . . . .
H22 H 0.5510 1.2007 0.0025 0.096 Uiso 1 1 calc R U . . .
C23 C 0.6962(3) 1.2340(3) -0.0078(3) 0.0607(10) Uani 1 1 d . . . . .
C24 C 0.6941(3) 1.3206(3) -0.1035(2) 0.0698(11) Uani 1 1 d D U . . .
C25 C 0.6333(7) 1.4433(6) -0.0991(5) 0.099(3) Uani 0.837(10) 1 d D U P A 1
H25A H 0.6315 1.4978 -0.1610 0.119 Uiso 0.837(10) 1 calc R U P A 1
H25B H 0.5570 1.4520 -0.0840 0.119 Uiso 0.837(10) 1 calc R U P A 1
C26 C 0.6901(7) 1.4684(5) -0.0252(4) 0.118(3) Uani 0.837(10) 1 d D U P A 1
H26A H 0.6847 1.4202 0.0370 0.177 Uiso 0.837(10) 1 calc R U P A 1
H26B H 0.6546 1.5466 -0.0285 0.177 Uiso 0.837(10) 1 calc R U P A 1
H26C H 0.7671 1.4545 -0.0372 0.177 Uiso 0.837(10) 1 calc R U P A 1
C25A C 0.685(2) 1.434(2) -0.079(3) 0.071(9) Uani 0.163(10) 1 d D U P A 2
H25C H 0.7511 1.4152 -0.0386 0.085 Uiso 0.163(10) 1 calc R U P A 2
H25D H 0.6892 1.4894 -0.1381 0.085 Uiso 0.163(10) 1 calc R U P A 2
C26A C 0.586(3) 1.492(3) -0.031(2) 0.108(12) Uani 0.163(10) 1 d D U P A 2
H26D H 0.5930 1.5610 -0.0271 0.161 Uiso 0.163(10) 1 calc R U P A 2
H26E H 0.5852 1.4427 0.0315 0.161 Uiso 0.163(10) 1 calc R U P A 2
H26F H 0.5188 1.5098 -0.0682 0.161 Uiso 0.163(10) 1 calc R U P A 2
C27 C 0.6171(3) 1.3146(5) -0.1788(3) 0.1070(16) Uani 1 1 d . . . . .
H27A H 0.5443 1.3240 -0.1542 0.128 Uiso 1 1 calc R U . . .
H27B H 0.6082 1.3793 -0.2354 0.128 Uiso 1 1 calc R U . . .
C28 C 0.6501(4) 1.2146(6) -0.2077(4) 0.142(2) Uani 1 1 d . . . . .
H28A H 0.7171 1.2088 -0.2402 0.213 Uiso 1 1 calc R U . . .
H28B H 0.5921 1.2192 -0.2497 0.213 Uiso 1 1 calc R U . . .
H28C H 0.6633 1.1487 -0.1526 0.213 Uiso 1 1 calc R U . . .
C29 C 0.6064(3) 0.7486(3) 0.6136(2) 0.0434(8) Uani 1 1 d . . . . .
C30 C 0.6423(3) 0.6431(3) 0.6048(2) 0.0540(9) Uani 1 1 d . . . . .
H30 H 0.7157 0.5936 0.6137 0.065 Uiso 1 1 calc R U . . .
C31 C 0.5491(3) 0.6218(3) 0.5799(2) 0.0539(9) Uani 1 1 d . . . . .
H31 H 0.5498 0.5558 0.5687 0.065 Uiso 1 1 calc R U . . .
C32 C 0.4569(2) 0.7145(2) 0.5750(2) 0.0417(8) Uani 1 1 d . . . . .
N1 N 1.1121(2) 0.8011(2) 0.12482(19) 0.0506(8) Uani 1 1 d . . . . .
N2 N 0.9463(2) 0.9718(2) 0.21117(18) 0.0478(7) Uani 1 1 d . . . . .
N3 N 0.7828(3) 1.1931(2) 0.0599(2) 0.0565(8) Uani 1 1 d . . . . .
N4 N 0.3167(2) 0.9030(2) 0.41575(19) 0.0448(7) Uani 1 1 d . . . . .
N5 N 0.3531(2) 1.1356(2) 0.29332(17) 0.0429(7) Uani 1 1 d . . . . .
N6 N 0.4934(2) 0.7921(2) 0.59462(17) 0.0424(7) Uani 1 1 d . . . . .
H1N H 1.120(2) 0.862(3) 0.097(2) 0.042(5) Uiso 1 1 d . U . . .
H2N H 0.987(3) 1.010(3) 0.164(2) 0.065(7) Uiso 1 1 d . U . . .
H3N H 0.842(2) 1.208(2) 0.055(2) 0.042(5) Uiso 1 1 d . U . . .
H4N H 0.383(2) 0.878(2) 0.399(2) 0.042(5) Uiso 1 1 d . U . . .
H5N H 0.419(3) 1.073(3) 0.311(2) 0.065(7) Uiso 1 1 d . U . . .
H6N H 0.450(2) 0.855(2) 0.601(2) 0.042(5) Uiso 1 1 d . U . . .
C33 C 0.6045(3) 0.9238(3) 0.3588(3) 0.0621(10) Uani 1 1 d . . . . .
C34 C 0.6984(2) 0.8134(2) 0.3751(2) 0.0425(8) Uani 1 1 d . . . . .
C35 C 0.6883(3) 0.7294(3) 0.3437(3) 0.0667(10) Uani 1 1 d . . . . .
H35 H 0.6226 0.7419 0.3103 0.080 Uiso 1 1 calc R U . . .
C36 C 0.7732(4) 0.6275(3) 0.3606(3) 0.0901(13) Uani 1 1 d . . . . .
H36 H 0.7647 0.5716 0.3386 0.108 Uiso 1 1 calc R U . . .
C37 C 0.8677(4) 0.6076(3) 0.4081(3) 0.0840(13) Uani 1 1 d . . . . .
H37 H 0.9243 0.5375 0.4192 0.101 Uiso 1 1 calc R U . . .
C38 C 0.8838(3) 0.6876(4) 0.4411(3) 0.0734(11) Uani 1 1 d . . . . .
H38 H 0.9505 0.6728 0.4742 0.088 Uiso 1 1 calc R U . . .
C39 C 0.7969(3) 0.7933(3) 0.4239(2) 0.0573(9) Uani 1 1 d . . . . .
H39 H 0.8059 0.8493 0.4454 0.069 Uiso 1 1 calc R U . . .
O1 O 0.5150(2) 0.9350(2) 0.32237(19) 0.0860(8) Uani 1 1 d . . . . .
O2 O 0.6249(3) 0.9986(2) 0.3833(2) 0.1015(10) Uani 1 1 d . . . . .
C40 C 0.9256(3) 0.8569(4) -0.0718(2) 0.0636(10) Uani 1 1 d . . . . .
C41 C 0.8399(4) 0.8138(4) -0.0185(2) 0.0672(11) Uani 1 1 d . . . . .
C42 C 0.7451(4) 0.8861(4) 0.0027(3) 0.0855(13) Uani 1 1 d . . . . .
H42 H 0.7324 0.9638 -0.0179 0.103 Uiso 1 1 calc R U . . .
C43 C 0.6673(5) 0.8457(7) 0.0543(4) 0.128(2) Uani 1 1 d . . . . .
H43 H 0.6032 0.8956 0.0692 0.154 Uiso 1 1 calc R U . . .
C44 C 0.6856(7) 0.7330(9) 0.0828(5) 0.162(4) Uani 1 1 d . . . . .
H44 H 0.6325 0.7060 0.1161 0.194 Uiso 1 1 calc R U . . .
C45 C 0.7795(7) 0.6586(6) 0.0639(5) 0.153(3) Uani 1 1 d . . . . .
H45 H 0.7915 0.5811 0.0859 0.183 Uiso 1 1 calc R U . . .
C46 C 0.8578(4) 0.6983(4) 0.0117(3) 0.1028(16) Uani 1 1 d . . . . .
H46 H 0.9217 0.6478 -0.0029 0.123 Uiso 1 1 calc R U . . .
O3 O 0.9157(2) 0.9580(2) -0.08440(17) 0.0758(7) Uani 1 1 d . . . . .
O4 O 1.0043(3) 0.7908(3) -0.1009(2) 0.0912(9) Uani 1 1 d . . . . .
C47 C 0.0061(13) 0.6114(12) 0.7551(11) 0.127(4) Uani 0.731(18) 1 d . U P B 1
H47A H -0.0409 0.5886 0.8034 0.191 Uiso 0.731(18) 1 calc R U P B 1
H47B H 0.0815 0.5603 0.7725 0.191 Uiso 0.731(18) 1 calc R U P B 1
H47C H -0.0189 0.6096 0.6954 0.191 Uiso 0.731(18) 1 calc R U P B 1
O5 O 0.0012(9) 0.7170(5) 0.7466(4) 0.128(4) Uani 0.731(18) 1 d . U P B 1
H5 H 0.0135 0.7208 0.7992 0.192 Uiso 0.731(18) 1 calc R U P B 1
O5A O -0.0593(16) 0.667(2) 0.798(2) 0.139(11) Uani 0.269(18) 1 d . U P B 2
H5A H -0.0687 0.6853 0.8463 0.208 Uiso 0.269(18) 1 calc R U P B 2
C47A C 0.034(4) 0.603(4) 0.802(4) 0.196(18) Uani 0.269(18) 1 d . U P B 2
H47D H 0.0552 0.5510 0.8653 0.294 Uiso 0.269(18) 1 calc R U P B 2
H47E H 0.0837 0.6448 0.7843 0.294 Uiso 0.269(18) 1 calc R U P B 2
H47F H 0.0378 0.5603 0.7584 0.294 Uiso 0.269(18) 1 calc R U P B 2

loop_
_atom_site_aniso_label
_atom_site_aniso_U_11
_atom_site_aniso_U_22
_atom_site_aniso_U_33
_atom_site_aniso_U_23
_atom_site_aniso_U_13
_atom_site_aniso_U_12
C1 0.111(4) 0.067(3) 0.132(4) -0.006(3) -0.060(3) -0.041(3)
C2 0.083(3) 0.048(2) 0.074(3) -0.0090(19) -0.020(2) -0.0309(19)
C3 0.096(3) 0.104(3) 0.061(3) 0.009(2) 0.002(2) -0.030(3)
C4 0.055(2) 0.079(3) 0.053(2) -0.006(2) 0.0022(18) -0.0267(19)
C5 0.053(2) 0.044(2) 0.045(2) -0.0121(16) -0.0021(16) -0.0220(16)
C6 0.044(2) 0.047(2) 0.045(2) -0.0174(17) 0.0020(16) -0.0244(19)
C7 0.045(2) 0.057(2) 0.056(2) -0.021(2) 0.0051(17) -0.0242(19)
C8 0.039(2) 0.046(2) 0.068(2) -0.019(2) -0.0083(19) -0.0127(16)
C9 0.041(2) 0.039(2) 0.053(2) -0.0104(18) -0.0082(18) -0.0159(17)
C10 0.049(2) 0.052(2) 0.049(2) -0.0093(17) -0.0142(16) -0.0208(17)
C11 0.074(2) 0.061(2) 0.043(2) -0.0021(18) 0.0016(18) -0.0271(19)
C12 0.0471(19) 0.054(2) 0.044(2) -0.0136(17) 0.0016(16) -0.0198(16)
C13 0.068(3) 0.045(2) 0.044(2) -0.0058(17) -0.0018(18) -0.008(2)
C14 0.102(3) 0.046(2) 0.077(3) -0.006(2) 0.011(2) -0.018(2)
C15 0.087(3) 0.066(3) 0.073(3) -0.012(2) 0.018(2) -0.043(2)
C16 0.056(2) 0.057(2) 0.044(2) -0.0146(18) 0.0065(18) -0.0286(19)
C17 0.051(2) 0.070(2) 0.046(2) -0.0211(18) 0.0030(16) -0.030(2)
C18 0.065(2) 0.081(3) 0.047(2) -0.0167(19) -0.0102(18) -0.028(2)
C19 0.061(2) 0.066(2) 0.044(2) -0.0180(18) 0.0116(18) -0.0179(19)
C20 0.054(2) 0.063(2) 0.046(2) -0.011(2) 0.0105(19) -0.0138(19)
C21 0.055(3) 0.091(3) 0.069(3) -0.006(2) 0.010(2) -0.023(2)
C22 0.051(2) 0.098(3) 0.071(3) -0.009(2) -0.002(2) -0.017(2)
C23 0.049(2) 0.063(2) 0.055(2) -0.015(2) 0.000(2) -0.004(2)
C24 0.066(3) 0.066(2) 0.052(2) -0.010(2) 0.003(2) 0.000(2)
C25 0.087(6) 0.073(4) 0.079(5) 0.001(4) 0.003(4) 0.021(4)
C26 0.184(9) 0.065(4) 0.084(5) -0.028(3) 0.006(5) -0.012(5)
C25A 0.072(19) 0.042(12) 0.034(17) 0.011(10) -0.008(14) 0.042(13)
C26A 0.10(2) 0.110(19) 0.073(18) -0.038(15) 0.020(17) 0.018(18)
C27 0.064(3) 0.153(5) 0.077(3) -0.022(3) 0.001(2) -0.017(3)
C28 0.088(4) 0.213(7) 0.144(5) -0.089(5) -0.007(3) -0.044(4)
C29 0.044(2) 0.041(2) 0.043(2) -0.0105(15) 0.0014(15) -0.0139(16)
C30 0.047(2) 0.042(2) 0.065(2) -0.0140(17) 0.0017(17) -0.0073(17)
C31 0.061(2) 0.040(2) 0.065(2) -0.0221(17) 0.0055(18) -0.0173(19)
C32 0.049(2) 0.0377(19) 0.0406(19) -0.0131(15) 0.0000(15) -0.0172(18)
N1 0.0570(19) 0.047(2) 0.0444(18) -0.0065(14) 0.0053(15) -0.0205(18)
N2 0.0516(17) 0.0594(18) 0.0350(16) -0.0126(14) 0.0018(14) -0.0241(15)
N3 0.049(2) 0.0631(19) 0.052(2) -0.0159(16) 0.0090(18) -0.0156(16)
N4 0.0414(16) 0.0449(18) 0.0487(18) -0.0158(14) 0.0013(15) -0.0145(16)
N5 0.0415(16) 0.0431(16) 0.0386(16) -0.0070(14) -0.0052(13) -0.0122(13)
N6 0.0422(19) 0.0335(15) 0.0520(17) -0.0172(13) -0.0013(13) -0.0099(14)
C33 0.068(3) 0.056(3) 0.047(2) -0.0056(19) 0.014(2) -0.014(2)
C34 0.043(2) 0.0372(19) 0.045(2) -0.0110(16) 0.0085(16) -0.0129(16)
C35 0.066(2) 0.057(3) 0.078(3) -0.024(2) 0.002(2) -0.020(2)
C36 0.102(4) 0.056(3) 0.114(4) -0.035(2) 0.009(3) -0.023(3)
C37 0.071(3) 0.054(3) 0.102(4) -0.010(2) 0.012(3) -0.005(2)
C38 0.050(2) 0.079(3) 0.072(3) -0.001(2) -0.0008(19) -0.018(2)
C39 0.063(2) 0.063(2) 0.051(2) -0.0148(18) 0.0142(19) -0.032(2)
O1 0.0523(17) 0.093(2) 0.0803(19) -0.0066(15) -0.0046(15) -0.0036(15)
O2 0.116(2) 0.0555(17) 0.125(3) -0.0420(18) 0.0096(19) -0.0079(17)
C40 0.076(3) 0.074(3) 0.050(2) -0.017(2) -0.002(2) -0.039(2)
C41 0.080(3) 0.085(3) 0.047(2) -0.005(2) -0.012(2) -0.054(3)
C42 0.078(3) 0.133(4) 0.064(3) -0.027(3) 0.002(2) -0.063(3)
C43 0.099(4) 0.219(7) 0.089(4) -0.030(4) 0.009(3) -0.100(5)
C44 0.142(6) 0.261(11) 0.091(4) 0.032(6) -0.030(5) -0.155(8)
C45 0.169(6) 0.158(6) 0.124(5) 0.055(5) -0.065(5) -0.129(6)
C46 0.122(4) 0.101(4) 0.087(3) 0.010(3) -0.030(3) -0.072(3)
O3 0.0886(19) 0.0674(18) 0.0795(19) -0.0177(14) 0.0200(14) -0.0433(15)
O4 0.095(2) 0.094(2) 0.108(2) -0.0509(19) 0.0163(18) -0.0453(18)
C47 0.135(9) 0.102(7) 0.143(10) -0.060(8) -0.015(7) -0.016(7)
O5 0.151(8) 0.099(4) 0.108(4) -0.029(3) -0.006(4) -0.013(4)
O5A 0.095(11) 0.155(18) 0.19(2) -0.110(17) 0.002(12) -0.019(10)
C47A 0.17(2) 0.12(2) 0.25(4) -0.12(3) -0.02(3) 0.06(2)

loop_
_atom_type_symbol
_atom_type_description
_atom_type_scat_dispersion_real
_atom_type_scat_dispersion_imag
_atom_type_scat_source
C C 0.0033 0.0016 'International Tables Vol C Tables 4.2.6.8 and 6.1.1.4'
H H 0.0000 0.0000 'International Tables Vol C Tables 4.2.6.8 and 6.1.1.4'
N N 0.0061 0.0033 'International Tables Vol C Tables 4.2.6.8 and 6.1.1.4'
O O 0.0106 0.0060 'International Tables Vol C Tables 4.2.6.8 and 6.1.1.4'

loop_
_geom_angle_atom_site_label_1
_geom_angle_atom_site_label_2
_geom_angle_atom_site_label_3
_geom_angle
_geom_angle_site_symmetry_1
_geom_angle_site_symmetry_3
C1 C2 C5 115.4(3) . .
C3 C4 C5 115.9(3) . .
C32 C5 C6 110.6(2) . .
C32 C5 C4 108.7(2) . .
C6 C5 C4 108.1(3) . .
C32 C5 C2 108.7(3) . .
C6 C5 C2 108.9(2) . .
C4 C5 C2 111.8(3) . .
C7 C6 N4 106.6(3) . .
C7 C6 C5 131.6(3) . .
N4 C6 C5 121.6(3) . .
C6 C7 C8 108.1(3) . .
C9 C8 C7 108.0(3) . .
C8 C9 N4 107.0(3) . .
C8 C9 C10 130.0(3) . .
N4 C9 C10 123.0(3) . .
C9 C10 N5 113.7(2) . .
C29 C12 N5 115.8(2) 2_676 .
C14 C13 N1 106.2(3) . .
C14 C13 C24 130.8(3) . 2_775
N1 C13 C24 122.8(3) . 2_775
C13 C14 C15 108.5(3) . .
C16 C15 C14 108.0(3) . .
C15 C16 N1 106.5(3) . .
C15 C16 C17 130.1(3) . .
N1 C16 C17 123.4(3) . .
C16 C17 N2 113.3(2) . .
C20 C19 N2 114.1(3) . .
C21 C20 N3 106.8(3) . .
C21 C20 C19 131.2(3) . .
N3 C20 C19 122.0(3) . .
C20 C21 C22 107.9(3) . .
C23 C22 C21 108.4(3) . .
C22 C23 N3 106.4(3) . .
C22 C23 C24 131.3(3) . .
N3 C23 C24 122.2(3) . .
C13 C24 C23 111.9(3) 2_775 .
C13 C24 C27 109.4(3) 2_775 .
C23 C24 C27 110.7(3) . .
C13 C24 C25 112.7(5) 2_775 .
C23 C24 C25 110.1(4) . .
C27 C24 C25 101.5(4) . .
C13 C24 C25A 94.1(10) 2_775 .
C23 C24 C25A 104.4(14) . .
C27 C24 C25A 125.2(12) . .
C26 C25 C24 111.8(6) . .
C26A C25A C24 122(2) . .
C28 C27 C24 118.4(4) . .
C30 C29 N6 107.4(3) . .
C30 C29 C12 128.5(3) . 2_676
N6 C29 C12 123.4(3) . 2_676
C29 C30 C31 107.7(3) . .
C32 C31 C30 108.2(3) . .
C31 C32 N6 106.6(3) . .
C31 C32 C5 131.6(3) . .
N6 C32 C5 121.6(3) . .
C16 N1 C13 110.8(3) . .
C18 N2 C17 112.6(2) . .
C18 N2 C19 109.7(2) . .
C17 N2 C19 112.8(2) . .
C23 N3 C20 110.5(3) . .
C6 N4 C9 110.3(3) . .
C11 N5 C12 113.5(2) . .
C11 N5 C10 110.3(2) . .
C12 N5 C10 110.6(2) . .
C32 N6 C29 110.1(2) . .
O1 C33 O2 125.3(4) . .
O1 C33 C34 118.5(4) . .
O2 C33 C34 116.2(4) . .
C35 C34 C39 118.5(3) . .
C35 C34 C33 121.2(3) . .
C39 C34 C33 120.3(3) . .
C36 C35 C34 121.1(4) . .
C37 C36 C35 120.5(4) . .
C36 C37 C38 121.6(4) . .
C37 C38 C39 118.4(4) . .
C34 C39 C38 119.8(3) . .
O3 C40 O4 122.8(4) . .
O3 C40 C41 118.0(4) . .
O4 C40 C41 119.2(4) . .
C42 C41 C46 119.2(4) . .
C42 C41 C40 121.0(4) . .
C46 C41 C40 119.8(5) . .
C41 C42 C43 120.9(5) . .
C44 C43 C42 119.2(7) . .
C43 C44 C45 121.5(7) . .
C44 C45 C46 119.8(7) . .
C41 C46 C45 119.4(6) . .

loop_
_geom_bond_atom_site_label_1
_geom_bond_atom_site_label_2
_geom_bond_distance
_geom_bond_site_symmetry_2
C1 C2 1.509(5) .
C2 C5 1.546(4) .
C3 C4 1.515(5) .
C4 C5 1.541(4) .
C5 C32 1.505(4) .
C5 C6 1.516(4) .
C6 C7 1.366(4) .
C6 N4 1.369(4) .
C7 C8 1.406(4) .
C8 C9 1.356(4) .
C9 N4 1.373(4) .
C9 C10 1.476(4) .
C10 N5 1.514(4) .
C11 N5 1.485(4) .
C12 C29 1.481(4) 2_676
C12 N5 1.500(4) .
C13 C14 1.352(5) .
C13 N1 1.374(4) .
C13 C24 1.502(5) 2_775
C14 C15 1.408(5) .
C15 C16 1.356(4) .
C16 N1 1.366(4) .
C16 C17 1.476(4) .
C17 N2 1.498(4) .
C18 N2 1.485(4) .
C19 C20 1.477(5) .
C19 N2 1.506(4) .
C20 C21 1.349(5) .
C20 N3 1.369(4) .
C21 C22 1.408(5) .
C22 C23 1.352(5) .
C23 N3 1.366(4) .
C23 C24 1.515(5) .
C24 C13 1.502(5) 2_775
C24 C27 1.552(6) .
C24 C25 1.558(7) .
C24 C25A 1.604(19) .
C25 C26 1.510(9) .
C25A C26A 1.511(19) .
C27 C28 1.433(7) .
C29 C30 1.354(4) .
C29 N6 1.366(4) .
C29 C12 1.481(4) 2_676
C30 C31 1.401(4) .
C31 C32 1.365(4) .
C32 N6 1.366(4) .
C33 O1 1.228(4) .
C33 O2 1.254(4) .
C33 C34 1.495(5) .
C34 C35 1.370(4) .
C34 C39 1.380(4) .
C35 C36 1.366(5) .
C36 C37 1.327(6) .
C37 C38 1.366(6) .
C38 C39 1.411(5) .
C40 O3 1.248(4) .
C40 O4 1.250(4) .
C40 C41 1.495(5) .
C41 C42 1.360(5) .
C41 C46 1.384(5) .
C42 C43 1.382(6) .
C43 C44 1.349(9) .
C44 C45 1.351(10) .
C45 C46 1.388(8) .
C47 O5 1.337(17) .
O5A C47A 1.20(5) .
